data_1526888
loop_
_publ_author_name
'Venturini, G.'

_publ_section_title
;
 New Hf Fe6 Ge6 - Sc Fe6 Ga6 intergrowth structures in Sc Fe6 Ge6-x Gax
 compounds (0.5 < x < 5.5)
;
_journal_name_full 'Journal of Alloys Compd.'
_journal_page_first 190
_journal_page_last 197
_journal_volume 322
_journal_year 2001
_chemical_formula_sum 'Fe6 Ga3.5 Ge2.56 Sc0.94'
_chemical_name_systematic '(Sc0.94 Ge0.06) Fe6 Ge2.5 Ga3.5'
_space_group_IT_number 71
_symmetry_space_group_name_Hall '-I 2 2'
_symmetry_space_group_name_H-M 'I m m m'
_cell_angle_alpha 90
_cell_angle_beta 90
_cell_angle_gamma 90
_cell_formula_units_Z 22
_cell_length_a 8.256
_cell_length_b 95.64
_cell_length_c 5.018
_cell_volume 3962.232
_citation_journal_id_ASTM JALCEU
_cod_data_source_file Venturini_JALCEU_2001_1283.cif
_cod_data_source_block Fe6Ga3.5Ge2.56Sc0.94
_cod_database_code 1526888

loop_
_symmetry_equiv_pos_as_xyz
x,y,z
-x,-y,z
x,-y,-z
-x,y,-z
-x,-y,-z
x,y,-z
-x,y,z
x,-y,z
x+1/2,y+1/2,z+1/2
-x+1/2,-y+1/2,z+1/2
x+1/2,-y+1/2,-z+1/2
-x+1/2,y+1/2,-z+1/2
-x+1/2,-y+1/2,-z+1/2
x+1/2,y+1/2,-z+1/2
-x+1/2,y+1/2,z+1/2
x+1/2,-y+1/2,z+1/2

loop_
_atom_site_label
_atom_site_type_symbol
_atom_site_fract_x
_atom_site_fract_y
_atom_site_fract_z
_atom_site_occupancy
_atom_site_U_iso_or_equiv
Fe9 Fe 0.244 0.18182 0.5 1 0.0
Ge2 Ge 0.5 0.04545 0.5 0.06 0.0
Ga4 Ga 0 0.07576 0.5 0.5833 0.0
Ga3 Ga 0 0.06061 0 0.5833 0.0
Ga28 Ga 0.5 0.24242 0 0.5833 0.0
Ge21 Ge 0.335 0.13636 0.5 0.4167 0.0
Ga1 Ga 0 0.01515 0.5 0.5833 0.0
Ga18 Ga 0.5 0.01515 0.5 0.5833 0.0
Ga12 Ga 0.835 0 0 0.5833 0.0
Ge22 Ge 0.335 0.18182 0 0.4167 0.0
Ga5 Ga 0 0.10607 0.5 0.5833 0.0
Ge24 Ge 0.5 0.01515 0.5 0.4167 0.0
Sc4 Sc 0 0.13636 0.5 0.94 0.0
Sc6 Sc 0 0.22727 0.5 0.94 0.0
Ge5 Ge 0 0.18182 0 0.06 0.0
Fe3 Fe 0.256 0.04545 0 1 0.0
Fe11 Fe 0.244 0.22727 0 1 0.0
Fe10 Fe 0.244 0.20455 0.25 1 0.0
Ga7 Ga 0 0.15152 0 0.5833 0.0
Ga2 Ga 0 0.0303 0 0.5833 0.0
Ge15 Ge 0 0.19697 0.5 0.4167 0.0
Ge25 Ge 0.5 0.0303 0 0.4167 0.0
Ge34 Ge 0.5 0.24242 0 0.4167 0.0
Ge1 Ge 0.5 0 0 0.06 0.0
Ga9 Ga 0 0.19697 0.5 0.5833 0.0
Ge14 Ge 0 0.16667 0.5 0.4167 0.0
Ge12 Ge 0 0.12121 0 0.4167 0.0
Fe2 Fe 0.256 0.02273 0.25 1 0.0
Ge13 Ge 0 0.15152 0 0.4167 0.0
Ge19 Ge 0.835 0.04545 0.5 0.4167 0.0
Ga13 Ga 0.835 0.04545 0.5 0.5833 0.0
Ge20 Ge 0.335 0.09091 0 0.4167 0.0
Ge27 Ge 0.5 0.07576 0.5 0.4167 0.0
Ga6 Ga 0 0.12121 0 0.5833 0.0
Ga11 Ga 0 0.24242 0 0.5833 0.0
Sc5 Sc 0 0.18182 0 0.94 0.0
Fe5 Fe 0.244 0.09091 0.5 1 0.0
Fe12 Fe 0.25 0.25 0.25 1 0.0
Ge33 Ge 0.5 0.21212 0 0.4167 0.0
Ge28 Ge 0.5 0.10606 0.5 0.4167 0.0
Ge16 Ge 0 0.21212 0 0.4167 0.0
Sc1 Sc 0.5 0 0 0.94 0.0
Ga20 Ga 0.5 0.06061 0 0.5833 0.0
Ge32 Ge 0.5 0.19697 0.5 0.4167 0.0
Ga8 Ga 0 0.16667 0.5 0.5833 0.0
Ga19 Ga 0.5 0.0303 0 0.5833 0.0
Ga17 Ga 0.335 0.22727 0.5 0.5833 0.0
Ga23 Ga 0.5 0.12121 0 0.5833 0.0
Fe6 Fe 0.244 0.11364 0.25 1 0.0
Sc2 Sc 0.5 0.04545 0.5 0.94 0.0
Fe7 Fe 0.244 0.13636 0 1 0.0
Ga15 Ga 0.335 0.13636 0.5 0.5833 0.0
Fe4 Fe 0.25 0.06818 0.25 1 0.0
Ge8 Ge 0 0.0303 0 0.4167 0.0
Ga16 Ga 0.335 0.18182 0 0.5833 0.0
Ge7 Ge 0 0.01515 0.5 0.4167 0.0
Ga27 Ga 0.5 0.21212 0 0.5833 0.0
Ge18 Ge 0.835 0 0 0.4167 0.0
Ge9 Ge 0 0.06061 0 0.4167 0.0
Ga10 Ga 0 0.21212 0 0.5833 0.0
Ge30 Ge 0.5 0.15152 0 0.4167 0.0
Ge3 Ge 0 0.09091 0 0.06 0.0
Ge4 Ge 0 0.13636 0.5 0.06 0.0
Ge23 Ge 0.335 0.22727 0.5 0.4167 0.0
Ga21 Ga 0.5 0.07576 0.5 0.5833 0.0
Fe1 Fe 0.256 0 0.5 1 0.0
Ge10 Ge 0 0.07576 0.5 0.4167 0.0
Ga25 Ga 0.5 0.16667 0.5 0.5833 0.0
Ge29 Ge 0.5 0.12121 0 0.4167 0.0
Ge26 Ge 0.5 0.06061 0 0.4167 0.0
Sc3 Sc 0 0.09091 0 0.94 0.0
Ge31 Ge 0.5 0.16667 0.5 0.4167 0.0
Ga22 Ga 0.5 0.10606 0.5 0.5833 0.0
Ge6 Ge 0 0.22727 0.5 0.06 0.0
Ge11 Ge 0 0.10607 0.5 0.4167 0.0
Fe8 Fe 0.244 0.15909 0.25 1 0.0
Ga14 Ga 0.335 0.09091 0 0.5833 0.0
Ge17 Ge 0 0.24242 0 0.4167 0.0
Ga24 Ga 0.5 0.15152 0 0.5833 0.0
Ga26 Ga 0.5 0.19697 0.5 0.5833 0.0
